data_2207171
loop_
_publ_author_name
'Zhang, Qing-Fu'
'Zhang, Ru-Fen'
'Ma, Chun-Lin'
'Ng, Seik Weng'

_publ_section_title
<i>catena</i>-Poly[[trimethyltin(IV)]-\m-3-(trimethylstannylsulfanyl)benzoato-\k^2^<i>O</i>:<i>O</i>']
_journal_coeditor_code CF6463
_journal_issue 11
_journal_name_full 'Acta Crystallographica Section E'
_journal_page_first m2374
_journal_page_last m2375
_journal_paper_doi 10.1107/S1600536805033866
_journal_volume 61
_journal_year 2005
_chemical_formula_iupac '[Sn2 (C H3)6 (C7 H4 O2 S)]'
_chemical_formula_moiety 'C13 H22 O2 S Sn2'
_chemical_formula_sum 'C13 H22 O2 S Sn2'
_chemical_formula_weight 479.75
_chemical_name_systematic
;
catena-Poly[[trimethyltin(IV)]-\m-(3-trimethylstannylsulfanyl)benzoato-
\k^2^O:O']
;
_space_group_IT_number 14
_symmetry_cell_setting monoclinic
_symmetry_space_group_name_Hall '-P 2ybc'
_symmetry_space_group_name_H-M 'P 1 21/c 1'
_atom_sites_solution_hydrogens geom
_atom_sites_solution_primary direct
_atom_sites_solution_secondary difmap
_audit_creation_method SHELXL-97
_cell_angle_alpha 90.00
_cell_angle_beta 112.3980(10)
_cell_angle_gamma 90.00
_cell_formula_units_Z 4
_cell_length_a 15.1660(10)
_cell_length_b 9.9706(9)
_cell_length_c 12.9090(10)
_cell_measurement_reflns_used 5208
_cell_measurement_temperature 295(2)
_cell_measurement_theta_max 28.3
_cell_measurement_theta_min 2.5
_cell_volume 1804.8(2)
_computing_cell_refinement 'SAINT (Siemens, 1996)'
_computing_data_collection 'SMART (Siemens, 1996)'
_computing_data_reduction SAINT
_computing_molecular_graphics 'ORTEPII (Johnson, 1976)'
_computing_publication_material SHELXL97
_computing_structure_refinement 'SHELXL97 (Sheldrick, 1997)'
_computing_structure_solution 'SHELXS97 (Sheldrick, 1997)'
_diffrn_ambient_temperature 295(2)
_diffrn_measured_fraction_theta_full 0.97
_diffrn_measured_fraction_theta_max 0.97
_diffrn_measurement_device_type 'Bruker SMART area-detector'
_diffrn_measurement_method '\f and \w'
_diffrn_radiation_monochromator graphite
_diffrn_radiation_source 'fine-focus sealed tube'
_diffrn_radiation_type MoK\a
_diffrn_radiation_wavelength 0.71073
_diffrn_reflns_av_R_equivalents 0.0245
_diffrn_reflns_av_sigmaI/netI 0.0284
_diffrn_reflns_limit_h_max 19
_diffrn_reflns_limit_h_min -17
_diffrn_reflns_limit_k_max 13
_diffrn_reflns_limit_k_min -13
_diffrn_reflns_limit_l_max 10
_diffrn_reflns_limit_l_min -16
_diffrn_reflns_number 11429
_diffrn_reflns_theta_full 28.3
_diffrn_reflns_theta_max 28.3
_diffrn_reflns_theta_min 2.5
_diffrn_standards_number 0
_exptl_absorpt_coefficient_mu 2.877
_exptl_absorpt_correction_T_max 0.410
_exptl_absorpt_correction_T_min 0.223
_exptl_absorpt_correction_type multi-scan
_exptl_absorpt_process_details '(SADABS; Sheldrick, 1996)'
_exptl_crystal_colour Colorless
_exptl_crystal_density_diffrn 1.766
_exptl_crystal_density_method 'not measured'
_exptl_crystal_description Block
_exptl_crystal_F_000 928
_exptl_crystal_size_max 0.39
_exptl_crystal_size_mid 0.35
_exptl_crystal_size_min 0.31
_refine_diff_density_max 0.68
_refine_diff_density_min -0.61
_refine_ls_extinction_method none
_refine_ls_goodness_of_fit_ref 1.02
_refine_ls_hydrogen_treatment constr
_refine_ls_matrix_type full
_refine_ls_number_parameters 169
_refine_ls_number_reflns 4364
_refine_ls_number_restraints 0
_refine_ls_restrained_S_all 1.02
_refine_ls_R_factor_all 0.044
_refine_ls_R_factor_gt 0.026
_refine_ls_shift/su_max 0.001
_refine_ls_shift/su_mean 0.000
_refine_ls_structure_factor_coef Fsqd
_refine_ls_weighting_details 'calc w = 1/[\s^2^(Fo^2^)+(0.037P)^2^+0.7735P] where P = (Fo^2^+2Fc^2^)/3'
_refine_ls_weighting_scheme calc
_refine_ls_wR_factor_gt 0.065
_refine_ls_wR_factor_ref 0.077
_reflns_number_gt 3322
_reflns_number_total 4364
_reflns_threshold_expression I>2\s(I)
_cod_data_source_file cf6463.cif
_cod_data_source_block I
_cod_depositor_comments
;
The following automatic conversions were performed:
'_symmetry_cell_setting' value 'Monoclinic' changed to 'monoclinic'
according to '/home/saulius/struct/CIF-dictionaries/cif_core.dic'
dictionary named 'cif_core.dic' version 2.4.1 from 2010-06-29.

Automatic conversion script
Id: cif_fix_enum 1527 2010-12-29 10:47:43Z saulius 

The following automatic conversions were performed:

'_symmetry_cell_setting' value 'Monoclinic' changed to 'monoclinic'
according to /home/saulius/struct/CIF-dictionaries/cif_core.dic
dictionary named 'cif_core.dic' version 2.4.1 from 2010-06-29.

Automatic conversion script
Id: cif_fix_values 1715 2011-07-08 13:25:40Z adriana 
;
_cod_original_cell_volume 1804.7(3)
_cod_original_sg_symbol_H-M 'P 21/c'
_cod_database_code 2207171

loop_
_symmetry_equiv_pos_as_xyz
'x, y, z'
'-x, y+1/2, -z+1/2'
'-x, -y, -z'
'x, -y-1/2, z-1/2'

loop_
_atom_site_label
_atom_site_fract_x
_atom_site_fract_y
_atom_site_fract_z
_atom_site_U_iso_or_equiv
_atom_site_adp_type
_atom_site_calc_flag
_atom_site_refinement_flags
_atom_site_occupancy
_atom_site_type_symbol
Sn1 0.53347(2) 0.63476(2) 0.72950(2) 0.04620(10) Uani d . 1 Sn
Sn2 0.91202(2) 0.76816(3) 0.53089(2) 0.06450(10) Uani d . 1 Sn
S1 0.97226(7) 0.89690(10) 0.70470(9) 0.0669(3) Uani d . 1 S
O1 0.6369(2) 0.7731(2) 0.7144(2) 0.0574(6) Uani d . 1 O
O2 0.5692(2) 0.9546(3) 0.7481(3) 0.0674(7) Uani d . 1 O
C1 0.4092(3) 0.7198(4) 0.6071(3) 0.0700(10) Uani d . 1 C
C2 0.5974(3) 0.4816(4) 0.6678(4) 0.0690(10) Uani d . 1 C
C3 0.5749(3) 0.6566(4) 0.9046(3) 0.0660(10) Uani d . 1 C
C4 0.8410(4) 0.9130(5) 0.4061(4) 0.0850(10) Uani d . 1 C
C5 0.8195(3) 0.6139(5) 0.5465(4) 0.0820(10) Uani d . 1 C
C6 1.0383(4) 0.6920(6) 0.5200(4) 0.0860(10) Uani d . 1 C
C7 0.6331(2) 0.8995(3) 0.7258(3) 0.048(7) Uani d . 1 C
C8 0.7113(2) 0.9783(3) 0.7097(3) 0.046(7) Uani d . 1 C
C9 0.7038(3) 1.1154(3) 0.6917(3) 0.0590(10) Uani d . 1 C
C10 0.7758(3) 1.1838(4) 0.6754(4) 0.0690(10) Uani d . 1 C
C11 0.8563(3) 1.1175(4) 0.6771(3) 0.0650(10) Uani d . 1 C
C12 0.8659(2) 0.9807(4) 0.6962(3) 0.0510(10) Uani d . 1 C
C13 0.7923(2) 0.9116(3) 0.7113(3) 0.0490(10) Uani d . 1 C
H1a 0.3668 0.6495 0.5667 0.105 Uiso calc R 1 H
H1b 0.4267 0.7731 0.5560 0.105 Uiso calc R 1 H
H1c 0.3778 0.7754 0.6433 0.105 Uiso calc R 1 H
H2a 0.6159 0.5176 0.6101 0.103 Uiso calc R 1 H
H2b 0.5525 0.4101 0.6375 0.103 Uiso calc R 1 H
H2c 0.6526 0.4477 0.7278 0.103 Uiso calc R 1 H
H3a 0.5850 0.7498 0.9241 0.099 Uiso calc R 1 H
H3b 0.6329 0.6078 0.9424 0.099 Uiso calc R 1 H
H3c 0.5256 0.6220 0.9267 0.099 Uiso calc R 1 H
H4a 0.7877 0.8718 0.3481 0.127 Uiso calc R 1 H
H4b 0.8844 0.9476 0.3746 0.127 Uiso calc R 1 H
H4c 0.8188 0.9851 0.4392 0.127 Uiso calc R 1 H
H5a 0.8039 0.5534 0.4842 0.123 Uiso calc R 1 H
H5b 0.7621 0.6537 0.5473 0.123 Uiso calc R 1 H
H5c 0.8510 0.5655 0.6150 0.123 Uiso calc R 1 H
H6a 1.0621 0.6194 0.5721 0.129 Uiso calc R 1 H
H6b 1.0853 0.7619 0.5376 0.129 Uiso calc R 1 H
H6c 1.0248 0.6602 0.4453 0.129 Uiso calc R 1 H
H9 0.6500 1.1610 0.6906 0.071 Uiso calc R 1 H
H10 0.7704 1.2758 0.6630 0.083 Uiso calc R 1 H
H11 0.9044 1.1651 0.6653 0.078 Uiso calc R 1 H
H13 0.7972 0.8193 0.7227 0.058 Uiso calc R 1 H

loop_
_atom_site_aniso_label
_atom_site_aniso_U_11
_atom_site_aniso_U_22
_atom_site_aniso_U_33
_atom_site_aniso_U_12
_atom_site_aniso_U_13
_atom_site_aniso_U_23
Sn1 0.05000(10) 0.03940(10) 0.0558(2) -0.00050(10) 0.02780(10) -0.00160(10)
Sn2 0.0634(2) 0.0748(2) 0.0594(2) -0.00430(10) 0.02780(10) -0.00430(10)
S1 0.0454(5) 0.0964(8) 0.0614(6) -0.0039(5) 0.0233(4) -0.0130(5)
O1 0.059(2) 0.0400(10) 0.089(2) -0.0010(10) 0.0460(10) 0.0000(10)
O2 0.063(2) 0.0520(10) 0.107(2) 0.0100(10) 0.054(2) 0.0020(10)
C1 0.072(3) 0.074(3) 0.061(2) 0.008(2) 0.023(2) 0.007(2)
C2 0.081(3) 0.049(2) 0.097(3) -0.003(2) 0.057(2) -0.012(2)
C3 0.067(3) 0.075(3) 0.054(2) -0.001(2) 0.021(2) 0.001(2)
C4 0.089(3) 0.087(3) 0.070(3) -0.007(3) 0.022(2) 0.003(2)
C5 0.072(3) 0.079(3) 0.099(4) -0.009(2) 0.037(3) -0.004(2)
C6 0.085(3) 0.113(4) 0.076(3) -0.002(3) 0.049(3) -0.016(3)
C7 0.048(2) 0.042(2) 0.059(2) 0.0030(10) 0.026(2) 0.0050(10)
C8 0.048(2) 0.043(2) 0.053(2) -0.0040(10) 0.0250(10) 0.0010(10)
C9 0.060(2) 0.044(2) 0.077(2) 0.001(2) 0.031(2) 0.008(2)
C10 0.079(3) 0.044(2) 0.089(3) -0.007(2) 0.037(2) 0.009(2)
C11 0.062(2) 0.069(3) 0.069(2) -0.018(2) 0.031(2) 0.005(2)
C12 0.049(2) 0.062(2) 0.046(2) -0.007(2) 0.0220(10) -0.003(2)
C13 0.053(2) 0.046(2) 0.052(2) -0.001(2) 0.026(2) 0.0010(10)

loop_
_atom_type_symbol
_atom_type_description
_atom_type_scat_dispersion_real
_atom_type_scat_dispersion_imag
_atom_type_scat_source
C C 0.0033 0.0016 'International Tables Vol C Tables 4.2.6.8 and 6.1.1.4'
H H 0.0000 0.0000 'International Tables Vol C Tables 4.2.6.8 and 6.1.1.4'
O O 0.0106 0.0060 'International Tables Vol C Tables 4.2.6.8 and 6.1.1.4'
S S 0.1246 0.1234 'International Tables Vol C Tables 4.2.6.8 and 6.1.1.4'
Sn Sn -0.6537 1.4246 'International Tables Vol C Tables 4.2.6.8 and 6.1.1.4'

loop_
_geom_angle_atom_site_label_1
_geom_angle_atom_site_label_2
_geom_angle_atom_site_label_3
_geom_angle_site_symmetry_3
_geom_angle
_geom_angle_publ_flag
C1 Sn1 C2 . 114.3(2) yes
C1 Sn1 C3 . 125.0(2) yes
C1 Sn1 O1 . 98.50(10) yes
C1 Sn1 O2 2_646 87.50(10) yes
C2 Sn1 C3 . 118.9(2) yes
C2 Sn1 O1 . 88.50(10) yes
C2 Sn1 O2 2_646 85.40(10) yes
C3 Sn1 O1 . 95.80(10) yes
C3 Sn1 O2 2_646 83.90(10) yes
O1 Sn1 O2 2_646 172.80(10) yes
C4 Sn2 C5 . 113.7(2) yes
C4 Sn2 C6 . 113.8(2) yes
C4 Sn2 S1 . 104.10(10) yes
C5 Sn2 C6 . 113.0(2) yes
C5 Sn2 S1 . 108.70(10) yes
C6 Sn2 S1 . 102.60(10) yes
C12 S1 Sn2 . 100.20(10) no
C7 O1 Sn1 . 123.9(2) no
C7 O2 Sn1 2_656 159.2(2) no
O2 C7 O1 . 122.7(3) no
O2 C7 C8 . 121.9(3) no
O1 C7 C8 . 115.4(3) no
C9 C8 C13 . 119.4(3) no
C9 C8 C7 . 121.4(3) no
C13 C8 C7 . 119.2(3) no
C10 C9 C8 . 119.9(4) no
C9 C10 C11 . 120.7(4) no
C12 C11 C10 . 120.4(4) no
C11 C12 C13 . 118.6(3) no
C11 C12 S1 . 120.3(3) no
C13 C12 S1 . 121.1(3) no
C12 C13 C8 . 120.9(3) no
Sn1 C1 H1a . 109.5 no
Sn1 C1 H1b . 109.5 no
H1a C1 H1b . 109.5 no
Sn1 C1 H1c . 109.5 no
H1a C1 H1c . 109.5 no
H1b C1 H1c . 109.5 no
Sn1 C2 H2a . 109.5 no
Sn1 C2 H2b . 109.5 no
H2a C2 H2b . 109.5 no
Sn1 C2 H2c . 109.5 no
H2a C2 H2c . 109.5 no
H2b C2 H2c . 109.5 no
Sn1 C3 H3a . 109.5 no
Sn1 C3 H3b . 109.5 no
H3a C3 H3b . 109.5 no
Sn1 C3 H3c . 109.5 no
H3a C3 H3c . 109.5 no
H3b C3 H3c . 109.5 no
Sn2 C4 H4a . 109.5 no
Sn2 C4 H4b . 109.5 no
H4a C4 H4b . 109.5 no
Sn2 C4 H4c . 109.5 no
H4a C4 H4c . 109.5 no
H4b C4 H4c . 109.5 no
Sn2 C5 H5a . 109.5 no
Sn2 C5 H5b . 109.5 no
H5a C5 H5b . 109.5 no
Sn2 C5 H5c . 109.5 no
H5a C5 H5c . 109.5 no
H5b C5 H5c . 109.5 no
Sn2 C6 H6a . 109.5 no
Sn2 C6 H6b . 109.5 no
H6a C6 H6b . 109.5 no
Sn2 C6 H6c . 109.5 no
H6a C6 H6c . 109.5 no
H6b C6 H6c . 109.5 no
C10 C9 H9 . 120.1 no
C8 C9 H9 . 120.1 no
C9 C10 H10 . 119.6 no
C11 C10 H10 . 119.6 no
C12 C11 H11 . 119.8 no
C10 C11 H11 . 119.8 no
C12 C13 H13 . 119.5 no
C8 C13 H13 . 119.5 no

loop_
_geom_bond_atom_site_label_1
_geom_bond_atom_site_label_2
_geom_bond_site_symmetry_2
_geom_bond_distance
_geom_bond_publ_flag
Sn1 C1 . 2.121(4) yes
Sn1 C2 . 2.120(4) yes
Sn1 C3 . 2.113(4) yes
Sn2 C4 . 2.126(5) yes
Sn2 C5 . 2.142(5) yes
Sn2 C6 . 2.114(5) yes
Sn1 O1 . 2.153(2) yes
Sn1 O2 2_646 2.465(2) yes
Sn2 S1 . 2.4400(10) yes
S1 C12 . 1.783(4) no
O1 C7 . 1.273(4) no
O2 C7 . 1.239(4) no
C7 C8 . 1.502(5) no
C8 C9 . 1.384(5) no
C8 C13 . 1.390(5) no
C9 C10 . 1.370(5) no
C10 C11 . 1.381(6) no
C11 C12 . 1.384(5) no
C12 C13 . 1.387(5) no
C1 H1a . 0.96 no
C1 H1b . 0.96 no
C1 H1c . 0.96 no
C2 H2a . 0.96 no
C2 H2b . 0.96 no
C2 H2c . 0.96 no
C3 H3a . 0.96 no
C3 H3b . 0.96 no
C3 H3c . 0.96 no
C4 H4a . 0.96 no
C4 H4b . 0.96 no
C4 H4c . 0.96 no
C5 H5a . 0.96 no
C5 H5b . 0.96 no
C5 H5c . 0.96 no
C6 H6a . 0.96 no
C6 H6b . 0.96 no
C6 H6c . 0.96 no
C9 H9 . 0.93 no
C10 H10 . 0.93 no
C11 H11 . 0.93 no
C13 H13 . 0.93 no

loop_
_geom_torsion_atom_site_label_1
_geom_torsion_atom_site_label_2
_geom_torsion_atom_site_label_3
_geom_torsion_atom_site_label_4
_geom_torsion_site_symmetry_1
_geom_torsion
_geom_torsion_publ_flag
C6 Sn2 S1 C12 . 170.4(2) no
C4 Sn2 S1 C12 . 51.6(2) no
C5 Sn2 S1 C12 . -69.7(2) no
C3 Sn1 O1 C7 . -70.7(3) no
C2 Sn1 O1 C7 . 170.4(3) no
C1 Sn1 O1 C7 . 56.0(3) no
Sn1 O2 C7 O1 2_656 -165.2(5) no
Sn1 O1 C7 O2 . 0.9(5) no
Sn1 O1 C7 C8 . -178.9(2) no
O2 C7 C8 C9 . -16.1(5) no
O1 C7 C8 C9 . 163.6(3) no
O2 C7 C8 C13 . 164.9(3) no
O1 C7 C8 C13 . -15.4(5) no
C13 C8 C9 C10 . 0.2(6) no
C7 C8 C9 C10 . -178.8(4) no
C8 C9 C10 C11 . -0.2(6) no
C9 C10 C11 C12 . -0.5(6) no
C10 C11 C12 C13 . 1.3(6) no
C10 C11 C12 S1 . -177.1(3) no
Sn2 S1 C12 C11 . -109.8(3) no
Sn2 S1 C12 C13 . 71.8(3) no
C11 C12 C13 C8 . -1.3(5) no
S1 C12 C13 C8 . 177.0(3) no
C9 C8 C13 C12 . 0.6(5) no
C7 C8 C13 C12 . 179.7(3) no
